data_2108665
loop_
_publ_author_name
'Gulyaeva, Oksana A.'
'Solodovnikova, Zoya A.'
'Solodovnikov, Sergey F.'
'Zolotova, Evgeniya S.'
'Mateyshina, Yuliya G.'
'Uvarov, Nikolai F.'

_publ_section_title
;
 Triple molybdates K~3{--~<i>x</i>}Na~1+<i>x~</i><i>M</i>~4~(MoO~4~)~6~
 (<i>M</i>~= Ni, Mg, Co) and
 K~3+<i>x~</i>Li~1{--~<i>x</i>}Mg~4~(MoO~4~)~6~ isotypic with
 II-Na~3~Fe~2~(AsO~4~)~3~ and yurmarinite: synthesis, potassium disorder,
 crystal chemistry and ionic conductivity
;
_journal_coeditor_code JE5031SUP1
_journal_issue 5
_journal_name_full 'Acta Crystallographica Section B'
_journal_page_first
;
;
_journal_paper_doi 10.1107/S2052520620010677
_journal_volume 76
_journal_year 2020
_chemical_formula_moiety 'K2.51 Na1.49 Ni4, 6(Mo O4)'
_chemical_formula_sum 'K2.51 Mo6 Na1.49 Ni4 O24'
_chemical_formula_weight 1326.84
_space_group_crystal_system trigonal
_space_group_IT_number 167
_space_group_name_Hall '-R 3 2"c'
_space_group_name_H-M_alt 'R -3 c :H'
_atom_sites_solution_primary direct
_atom_sites_solution_secondary difmap
_audit_creation_method SHELXL-2017/1
_cell_angle_alpha 90
_cell_angle_beta 90
_cell_angle_gamma 120
_cell_formula_units_Z 6
_cell_length_a 14.2719(2)
_cell_length_b 14.2719(2)
_cell_length_c 19.8063(4)
_cell_measurement_reflns_used 13749
_cell_measurement_temperature 296(2)
_cell_measurement_theta_max 2.65
_cell_measurement_theta_min 2.63
_cell_volume 3493.80(10)
_computing_cell_refinement 'SAINT (Bruker, 2004)'
_computing_data_collection 'APEX2 (Bruker, 2004)'
_computing_data_reduction 'SAINT (Bruker, 2004)'
_computing_molecular_graphics 'DIAMOND (Brandenburg, 2008)'
_computing_structure_refinement 'SHELXL-2017/1 (Sheldrick, 2017)'
_computing_structure_solution 'SHELXL-2017/1 (Sheldrick, 2017)'
_diffrn_ambient_temperature 296(2)
_diffrn_measured_fraction_theta_full 0.997
_diffrn_measured_fraction_theta_max 0.995
_diffrn_measurement_device_type 'Bruker-Nonius X8 APEX CCD diffractometer'
_diffrn_measurement_method '\ f scans, frame data integration'
_diffrn_radiation_type MoK\a
_diffrn_radiation_wavelength 0.71073
_diffrn_reflns_av_R_equivalents 0.0265
_diffrn_reflns_av_unetI/netI 0.0112
_diffrn_reflns_Laue_measured_fraction_full 0.997
_diffrn_reflns_Laue_measured_fraction_max 0.995
_diffrn_reflns_limit_h_max 19
_diffrn_reflns_limit_h_min -19
_diffrn_reflns_limit_k_max 19
_diffrn_reflns_limit_k_min -19
_diffrn_reflns_limit_l_max 27
_diffrn_reflns_limit_l_min -27
_diffrn_reflns_number 13749
_diffrn_reflns_point_group_measured_fraction_full 0.997
_diffrn_reflns_point_group_measured_fraction_max 0.995
_diffrn_reflns_theta_full 25.242
_diffrn_reflns_theta_max 29.652
_diffrn_reflns_theta_min 2.635
_exptl_absorpt_coefficient_mu 6.847
_exptl_absorpt_correction_T_max 0.663
_exptl_absorpt_correction_T_min 0.625
_exptl_absorpt_correction_type multi-scan
_exptl_absorpt_process_details 'SADABS (Bruker, 2005)'
_exptl_crystal_colour yellow
_exptl_crystal_density_diffrn 3.784
_exptl_crystal_density_method 'not measured'
_exptl_crystal_description fragment
_exptl_crystal_F_000 3721
_exptl_crystal_size_max 0.070
_exptl_crystal_size_mid 0.070
_exptl_crystal_size_min 0.060
_refine_diff_density_max 0.671
_refine_diff_density_min -0.430
_refine_diff_density_rms 0.085
_refine_ls_extinction_coef 0.000093(12)
_refine_ls_extinction_expression Fc^*^=kFc[1+0.001xFc^2^\l^3^/sin(2\q)]^-1/4^
_refine_ls_extinction_method 'SHELXL-2017/1 (Sheldrick 2017)'
_refine_ls_goodness_of_fit_ref 1.162
_refine_ls_matrix_type full
_refine_ls_number_parameters 86
_refine_ls_number_reflns 1106
_refine_ls_number_restraints 7
_refine_ls_restrained_S_all 1.163
_refine_ls_R_factor_all 0.0155
_refine_ls_R_factor_gt 0.0141
_refine_ls_shift/su_max 0.025
_refine_ls_shift/su_mean 0.001
_refine_ls_structure_factor_coef Fsqd
_refine_ls_weighting_details 'w=1/[\s^2^(Fo^2^)+(0.0124P)^2^+12.1272P] where P=(Fo^2^+2Fc^2^)/3'
_refine_ls_weighting_scheme calc
_refine_ls_wR_factor_gt 0.0327
_refine_ls_wR_factor_ref 0.0331
_reflns_Friedel_coverage 0.000
_reflns_number_gt 1062
_reflns_number_total 1111
_reflns_threshold_expression 'I > 2\s(I)'
_cod_data_source_file je5031sup1.cif
_cod_data_source_block II
_cod_original_cell_volume 3493.80(14)
_cod_original_sg_symbol_H-M 'R -3 c'
_cod_database_code 2108665
_publcif_datablock.id {b623f15d-bfee-4cc1-b923-4b87e4179b98}

_shelx_shelxl_version_number 2017/1
_shelx_space_group_comment
;
The symmetry employed for this shelxl refinement is uniquely defined
by the following loop, which should always be used as a source of
symmetry information in preference to the above space-group names.
They are only intended as comments.
;
_shelx_estimated_absorpt_t_min 0.646
_shelx_estimated_absorpt_t_max 0.684

loop_
_space_group_symop_operation_xyz
'x, y, z'
'-y, x-y, z'
'-x+y, -x, z'
'y, x, -z+1/2'
'x-y, -y, -z+1/2'
'-x, -x+y, -z+1/2'
'x+2/3, y+1/3, z+1/3'
'-y+2/3, x-y+1/3, z+1/3'
'-x+y+2/3, -x+1/3, z+1/3'
'y+2/3, x+1/3, -z+5/6'
'x-y+2/3, -y+1/3, -z+5/6'
'-x+2/3, -x+y+1/3, -z+5/6'
'x+1/3, y+2/3, z+2/3'
'-y+1/3, x-y+2/3, z+2/3'
'-x+y+1/3, -x+2/3, z+2/3'
'y+1/3, x+2/3, -z+7/6'
'x-y+1/3, -y+2/3, -z+7/6'
'-x+1/3, -x+y+2/3, -z+7/6'
'-x, -y, -z'
'y, -x+y, -z'
'x-y, x, -z'
'-y, -x, z-1/2'
'-x+y, y, z-1/2'
'x, x-y, z-1/2'
'-x+2/3, -y+1/3, -z+1/3'
'y+2/3, -x+y+1/3, -z+1/3'
'x-y+2/3, x+1/3, -z+1/3'
'-y+2/3, -x+1/3, z-1/6'
'-x+y+2/3, y+1/3, z-1/6'
'x+2/3, x-y+1/3, z-1/6'
'-x+1/3, -y+2/3, -z+2/3'
'y+1/3, -x+y+2/3, -z+2/3'
'x-y+1/3, x+2/3, -z+2/3'
'-y+1/3, -x+2/3, z+1/6'
'-x+y+1/3, y+2/3, z+1/6'
'x+1/3, x-y+2/3, z+1/6'

loop_
_atom_site_label
_atom_site_type_symbol
_atom_site_fract_x
_atom_site_fract_y
_atom_site_fract_z
_atom_site_U_iso_or_equiv
_atom_site_adp_type
_atom_site_occupancy
_atom_site_site_symmetry_order
_atom_site_calc_flag
_atom_site_refinement_flags_posn
_atom_site_refinement_flags_adp
_atom_site_refinement_flags_occupancy
_atom_site_disorder_assembly
_atom_site_disorder_group
Mo Mo 0.18781(2) 0.00850(2) 0.35417(2) 0.01230(6) Uani 1 1 d . . . . .
Ni1 Ni 0.000000 0.000000 0.250000 0.00785(11) Uani 1 6 d S T P . .
Ni2 Ni 0.21317(2) 0.21317(2) 0.250000 0.01112(8) Uani 1 2 d S T P . .
Na1 Na 0.000000 0.000000 0.500000 0.0341(5) Uani 1 6 d S T P . .
K1 K 0.2579(5) 0.2401(6) 0.4432(6) 0.0253(10) Uani 0.2611(16) 1 d . U P . .
K2 K 0.2791(12) 0.2517(12) 0.4342(10) 0.063(5) Uani 0.1578(16) 1 d . U P . .
Na2 Na 0.249(2) 0.2275(17) 0.4731(10) 0.043(5) Uani 0.0810(16) 1 d . . P . .
O1 O 0.15739(15) 0.03009(16) 0.43513(9) 0.0355(4) Uani 1 1 d . . . . .
O2 O 0.26437(12) -0.05662(12) 0.35708(9) 0.0236(3) Uani 1 1 d . . . . .
O3 O 0.26868(12) 0.13385(12) 0.31374(8) 0.0220(3) Uani 1 1 d . . . . .
O4 O 0.06333(11) -0.07385(11) 0.30776(7) 0.0136(3) Uani 1 1 d . . . . .

loop_
_atom_site_aniso_label
_atom_site_aniso_U_11
_atom_site_aniso_U_22
_atom_site_aniso_U_33
_atom_site_aniso_U_23
_atom_site_aniso_U_13
_atom_site_aniso_U_12
Mo 0.01203(8) 0.01256(8) 0.01260(9) -0.00181(5) -0.00403(5) 0.00636(6)
Ni1 0.00661(14) 0.00661(14) 0.0103(3) 0.000 0.000 0.00331(7)
Ni2 0.00843(11) 0.00843(11) 0.01552(17) -0.00094(6) 0.00094(6) 0.00348(12)
Na1 0.0392(8) 0.0392(8) 0.0241(12) 0.000 0.000 0.0196(4)
K1 0.0359(14) 0.0168(14) 0.024(2) -0.0058(16) -0.0049(16) 0.0137(11)
K2 0.128(12) 0.034(5) 0.040(9) -0.021(5) -0.051(9) 0.052(7)
Na2 0.062(11) 0.044(10) 0.018(8) -0.014(8) 0.002(10) 0.023(9)
O1 0.0328(9) 0.0511(11) 0.0188(8) -0.0130(8) -0.0023(7) 0.0180(9)
O2 0.0207(7) 0.0183(7) 0.0343(9) 0.0003(6) -0.0100(6) 0.0116(6)
O3 0.0149(6) 0.0165(7) 0.0325(8) 0.0041(6) -0.0050(6) 0.0064(6)
O4 0.0138(6) 0.0120(6) 0.0164(7) -0.0015(5) -0.0048(5) 0.0075(5)

loop_
_atom_type_symbol
_atom_type_description
_atom_type_scat_dispersion_real
_atom_type_scat_dispersion_imag
_atom_type_scat_source
O O 0.0106 0.0060 'International Tables Vol C Tables 4.2.6.8 and 6.1.1.4'
Na Na 0.0362 0.0249 'International Tables Vol C Tables 4.2.6.8 and 6.1.1.4'
K K 0.2009 0.2494 'International Tables Vol C Tables 4.2.6.8 and 6.1.1.4'
Ni Ni 0.3393 1.1124 'International Tables Vol C Tables 4.2.6.8 and 6.1.1.4'
Mo Mo -1.6832 0.6857 'International Tables Vol C Tables 4.2.6.8 and 6.1.1.4'

loop_
_geom_angle_atom_site_label_1
_geom_angle_atom_site_label_2
_geom_angle_atom_site_label_3
_geom_angle
_geom_angle_site_symmetry_1
_geom_angle_site_symmetry_3
_geom_angle_publ_flag
O1 Mo O2 110.03(9) . . ?
O1 Mo O3 109.61(9) . . ?
O2 Mo O3 106.70(7) . . ?
O1 Mo O4 109.48(7) . . ?
O2 Mo O4 109.93(6) . . ?
O3 Mo O4 111.05(7) . . ?
O4 Ni1 O4 175.80(8) 2 6 ?
O4 Ni1 O4 91.29(8) 2 4 ?
O4 Ni1 O4 91.80(5) 6 4 ?
O4 Ni1 O4 85.26(7) 2 5 ?
O4 Ni1 O4 91.80(5) 6 5 ?
O4 Ni1 O4 91.80(5) 4 5 ?
O4 Ni1 O4 91.80(5) 2 3 ?
O4 Ni1 O4 91.29(8) 6 3 ?
O4 Ni1 O4 85.26(7) 4 3 ?
O4 Ni1 O4 175.80(8) 5 3 ?
O4 Ni1 O4 91.80(5) 2 . ?
O4 Ni1 O4 85.26(7) 6 . ?
O4 Ni1 O4 175.80(8) 4 . ?
O4 Ni1 O4 91.29(8) 5 . ?
O4 Ni1 O4 91.80(5) 3 . ?
O2 Ni2 O2 92.27(9) 32 29 ?
O2 Ni2 O4 175.80(6) 32 5 ?
O2 Ni2 O4 91.81(6) 29 5 ?
O2 Ni2 O4 91.81(6) 32 2 ?
O2 Ni2 O4 175.80(6) 29 2 ?
O4 Ni2 O4 84.12(7) 5 2 ?
O2 Ni2 O3 94.16(6) 32 4 ?
O2 Ni2 O3 92.28(7) 29 4 ?
O4 Ni2 O3 84.70(6) 5 4 ?
O4 Ni2 O3 88.40(6) 2 4 ?
O2 Ni2 O3 92.28(7) 32 . ?
O2 Ni2 O3 94.16(6) 29 . ?
O4 Ni2 O3 88.40(6) 5 . ?
O4 Ni2 O3 84.70(6) 2 . ?
O3 Ni2 O3 170.71(8) 4 . ?
O1 Na1 O1 180.00(7) 20_556 2 ?
O1 Na1 O1 94.67(6) 20_556 21_556 ?
O1 Na1 O1 85.33(6) 2 21_556 ?
O1 Na1 O1 85.33(6) 20_556 3 ?
O1 Na1 O1 94.67(6) 2 3 ?
O1 Na1 O1 180.00(8) 21_556 3 ?
O1 Na1 O1 85.33(6) 20_556 . ?
O1 Na1 O1 94.67(6) 2 . ?
O1 Na1 O1 85.33(6) 21_556 . ?
O1 Na1 O1 94.67(6) 3 . ?
O1 Na1 O1 94.67(6) 20_556 19_556 ?
O1 Na1 O1 85.33(6) 2 19_556 ?
O1 Na1 O1 94.67(6) 21_556 19_556 ?
O1 Na1 O1 85.33(6) 3 19_556 ?
O1 Na1 O1 180.0 . 19_556 ?
O1 K1 O2 141.3(5) . 34 ?
O1 K1 O3 80.2(2) . 12 ?
O2 K1 O3 65.8(3) 34 12 ?
O1 K1 O3 135.5(2) . 34 ?
O2 K1 O3 61.3(2) 34 34 ?
O3 K1 O3 123.2(4) 12 34 ?
O1 K1 O1 73.2(2) . 21_556 ?
O2 K1 O1 83.5(3) 34 21_556 ?
O3 K1 O1 81.2(3) 12 21_556 ?
O3 K1 O1 74.1(2) 34 21_556 ?
O1 K1 O2 112.7(4) . 32 ?
O2 K1 O2 104.3(2) 34 32 ?
O3 K1 O2 133.8(2) 12 32 ?
O3 K1 O2 79.6(2) 34 32 ?
O1 K1 O2 144.6(3) 21_556 32 ?
O1 K1 O3 60.4(2) . . ?
O2 K1 O3 138.9(2) 34 . ?
O3 K1 O3 97.6(2) 12 . ?
O3 K1 O3 136.2(4) 34 . ?
O1 K1 O3 133.0(3) 21_556 . ?
O2 K1 O3 59.2(2) 32 . ?
O1 K1 O4 66.8(2) . 2 ?
O2 K1 O4 151.1(3) 34 2 ?
O3 K1 O4 141.9(3) 12 2 ?
O3 K1 O4 94.3(3) 34 2 ?
O1 K1 O4 105.6(2) 21_556 2 ?
O2 K1 O4 52.9(2) 32 2 ?
O3 K1 O4 50.12(19) . 2 ?
O1 K1 O1 68.43(17) . 2 ?
O2 K1 O1 124.8(3) 34 2 ?
O3 K1 O1 135.1(3) 12 2 ?
O3 K1 O1 69.25(14) 34 2 ?
O1 K1 O1 59.84(12) 21_556 2 ?
O2 K1 O1 88.9(3) 32 2 ?
O3 K1 O1 94.1(3) . 2 ?
O4 K1 O1 48.02(13) 2 2 ?
O2 K2 O1 135.7(8) 34 . ?
O2 K2 O3 67.0(4) 34 12 ?
O1 K2 O3 78.5(4) . 12 ?
O2 K2 O2 110.4(5) 34 32 ?
O1 K2 O2 113.8(6) . 32 ?
O3 K2 O2 145.5(6) 12 32 ?
O2 K2 O3 150.9(6) 34 . ?
O1 K2 O3 60.9(4) . . ?
O3 K2 O3 101.9(5) 12 . ?
O2 K2 O3 62.8(4) 32 . ?
O2 K2 O3 60.2(4) 34 34 ?
O1 K2 O3 124.3(5) . 34 ?
O3 K2 O3 120.5(7) 12 34 ?
O2 K2 O3 80.5(4) 32 34 ?
O3 K2 O3 137.5(6) . 34 ?
O2 K2 O1 78.6(5) 34 21_556 ?
O1 K2 O1 66.8(4) . 21_556 ?
O3 K2 O1 76.7(5) 12 21_556 ?
O2 K2 O1 137.8(5) 32 21_556 ?
O3 K2 O1 126.6(5) . 21_556 ?
O3 K2 O1 68.4(4) 34 21_556 ?
O2 K2 O4 150.6(6) 34 2 ?
O1 K2 O4 64.8(3) . 2 ?
O3 K2 O4 141.4(5) 12 2 ?
O2 K2 O4 53.2(3) 32 2 ?
O3 K2 O4 50.2(3) . 2 ?
O3 K2 O4 91.3(4) 34 2 ?
O1 K2 O4 98.4(4) 21_556 2 ?
O2 K2 O1 92.8(4) 34 12 ?
O1 K2 O1 84.5(4) . 12 ?
O3 K2 O1 49.5(2) 12 12 ?
O2 K2 O1 97.9(5) 32 12 ?
O3 K2 O1 62.1(3) . 12 ?
O3 K2 O1 149.5(5) 34 12 ?
O1 K2 O1 123.4(5) 21_556 12 ?
O4 K2 O1 112.3(5) 2 12 ?
O2 K2 O1 117.3(6) 34 2 ?
O1 K2 O1 63.2(3) . 2 ?
O3 K2 O1 126.3(6) 12 2 ?
O2 K2 O1 86.5(4) 32 2 ?
O3 K2 O1 91.2(4) . 2 ?
O3 K2 O1 64.5(3) 34 2 ?
O1 K2 O1 54.8(2) 21_556 2 ?
O4 K2 O1 45.75(18) 2 2 ?
O1 K2 O1 146.0(5) 12 2 ?
O1 Na2 O2 99.7(6) 21_556 34 ?
O1 Na2 O3 98.7(8) 21_556 12 ?
O2 Na2 O3 72.4(7) 34 12 ?
O1 Na2 O1 84.0(7) 21_556 . ?
O2 Na2 O1 158.7(12) 34 . ?
O3 Na2 O1 86.4(7) 12 . ?
O1 Na2 O3 82.9(7) 21_556 34 ?
O2 Na2 O3 63.1(4) 34 34 ?
O3 Na2 O3 135.0(8) 12 34 ?
O1 Na2 O3 138.0(11) . 34 ?
O1 Na2 O2 54.5(4) 21_556 21_556 ?
O2 Na2 O2 55.4(4) 34 21_556 ?
O3 Na2 O2 57.7(4) 12 21_556 ?
O1 Na2 O2 113.7(8) . 21_556 ?
O3 Na2 O2 90.1(4) 34 21_556 ?
O1 Na2 O3 135.6(8) 21_556 . ?
O2 Na2 O3 124.5(9) 34 . ?
O3 Na2 O3 91.9(6) 12 . ?
O1 Na2 O3 53.6(3) . . ?
O3 Na2 O3 118.2(7) 34 . ?
O2 Na2 O3 149.2(8) 21_556 . ?
O1 Na2 O1 63.6(6) 21_556 2 ?
O2 Na2 O1 131.4(8) 34 2 ?
O3 Na2 O1 150.4(8) 12 2 ?
O1 Na2 O1 69.0(6) . 2 ?
O3 Na2 O1 69.4(6) 34 2 ?
O2 Na2 O1 116.6(7) 21_556 2 ?
O3 Na2 O1 86.7(5) . 2 ?
O1 Na2 O2 141.0(11) 21_556 32 ?
O2 Na2 O2 92.8(7) 34 32 ?
O3 Na2 O2 120.2(8) 12 32 ?
O1 Na2 O2 97.3(5) . 32 ?
O3 Na2 O2 70.1(5) 34 32 ?
O2 Na2 O2 148.1(7) 21_556 32 ?
O3 Na2 O2 49.6(3) . 32 ?
O1 Na2 O2 80.5(5) 2 32 ?
Mo O1 Na2 118.3(6) . 20_556 ?
Mo O1 Na1 138.64(9) . . ?
Na2 O1 Na1 92.1(5) 20_556 . ?
Mo O1 Na2 115.7(5) . . ?
Na2 O1 Na2 93.1(3) 20_556 . ?
Na1 O1 Na2 87.6(6) . . ?
Mo O1 K1 102.7(3) . . ?
Na2 O1 K1 103.8(8) 20_556 . ?
Na1 O1 K1 95.72(16) . . ?
Na2 O1 K1 13.7(5) . . ?
Mo O1 K2 97.4(4) . . ?
Na2 O1 K2 104.1(6) 20_556 . ?
Na1 O1 K2 101.7(4) . . ?
Na2 O1 K2 18.3(7) . . ?
K1 O1 K2 6.1(5) . . ?
Mo O1 K1 124.0(2) . 20_556 ?
Na2 O1 K1 6.1(7) 20_556 20_556 ?
Na1 O1 K1 88.2(2) . 20_556 ?
Na2 O1 K1 88.3(6) . 20_556 ?
K1 O1 K1 99.5(2) . 20_556 ?
K2 O1 K1 100.3(5) . 20_556 ?
Mo O1 K2 121.9(3) . 20_556 ?
Na2 O1 K2 4.1(6) 20_556 20_556 ?
Na1 O1 K2 89.9(3) . 20_556 ?
Na2 O1 K2 89.7(6) . 20_556 ?
K1 O1 K2 100.7(5) . 20_556 ?
K2 O1 K2 101.3(3) . 20_556 ?
K1 O1 K2 2.1(5) 20_556 20_556 ?
Mo O1 Na2 95.7(4) . 3 ?
Na2 O1 Na2 70.6(5) 20_556 3 ?
Na1 O1 Na2 67.0(4) . 3 ?
Na2 O1 Na2 148.6(8) . 3 ?
K1 O1 Na2 161.1(5) . 3 ?
K2 O1 Na2 166.8(6) . 3 ?
K1 O1 Na2 73.3(3) 20_556 3 ?
K2 O1 Na2 72.7(4) 20_556 3 ?
Mo O1 K1 86.0(2) . 3 ?
Na2 O1 K1 76.6(6) 20_556 3 ?
Na1 O1 K1 73.84(16) . 3 ?
Na2 O1 K1 158.3(6) . 3 ?
K1 O1 K1 169.5(3) . 3 ?
K2 O1 K1 175.6(4) . 3 ?
K1 O1 K1 80.0(2) 20_556 3 ?
K2 O1 K1 79.2(4) 20_556 3 ?
Na2 O1 K1 9.8(3) 3 3 ?
Mo O1 K2 81.0(3) . 12 ?
Na2 O1 K2 101.0(7) 20_556 12 ?
Na1 O1 K2 122.4(3) . 12 ?
Na2 O1 K2 36.4(5) . 12 ?
K1 O1 K2 26.7(3) . 12 ?
K2 O1 K2 20.7(5) . 12 ?
K1 O1 K2 99.2(4) 20_556 12 ?
K2 O1 K2 99.4(3) 20_556 12 ?
Na2 O1 K2 168.4(4) 3 12 ?
K1 O1 K2 163.7(4) 3 12 ?
Mo O1 K2 83.1(3) . 3 ?
Na2 O1 K2 78.4(8) 20_556 3 ?
Na1 O1 K2 75.9(3) . 3 ?
Na2 O1 K2 161.1(5) . 3 ?
K1 O1 K2 171.5(3) . 3 ?
K2 O1 K2 176.8(3) . 3 ?
K1 O1 K2 82.0(3) 20_556 3 ?
K2 O1 K2 81.1(3) 20_556 3 ?
Na2 O1 K2 12.7(5) 3 3 ?
K1 O1 K2 2.9(5) 3 3 ?
K2 O1 K2 161.54(9) 12 3 ?
Mo O2 Ni2 146.10(11) . 33_545 ?
Mo O2 Na2 101.4(6) . 28 ?
Ni2 O2 Na2 94.6(6) 33_545 28 ?
Mo O2 K2 101.4(3) . 28 ?
Ni2 O2 K2 103.3(4) 33_545 28 ?
Na2 O2 K2 19.2(7) 28 28 ?
Mo O2 K1 99.00(18) . 28 ?
Ni2 O2 K1 102.8(2) 33_545 28 ?
Na2 O2 K1 13.2(5) 28 28 ?
K2 O2 K1 6.8(5) 28 28 ?
Mo O2 K2 113.2(3) . 33_545 ?
Ni2 O2 K2 100.0(3) 33_545 33_545 ?
Na2 O2 K2 49.7(6) 28 33_545 ?
K2 O2 K2 32.0(6) 28 33_545 ?
K1 O2 K2 38.8(3) 28 33_545 ?
Mo O2 K1 114.46(19) . 33_545 ?
Ni2 O2 K1 99.22(19) 33_545 33_545 ?
Na2 O2 K1 54.9(5) 28 33_545 ?
K2 O2 K1 37.2(4) 28 33_545 ?
K1 O2 K1 44.0(2) 28 33_545 ?
K2 O2 K1 5.2(4) 33_545 33_545 ?
Mo O2 Na2 77.1(4) . 20_556 ?
Ni2 O2 Na2 69.0(5) 33_545 20_556 ?
Na2 O2 Na2 115.8(6) 28 20_556 ?
K2 O2 Na2 134.8(5) 28 20_556 ?
K1 O2 Na2 128.2(4) 28 20_556 ?
K2 O2 Na2 162.4(5) 33_545 20_556 ?
K1 O2 Na2 165.4(5) 33_545 20_556 ?
Mo O2 Na2 112.5(3) . 33_545 ?
Ni2 O2 Na2 101.3(3) 33_545 33_545 ?
Na2 O2 Na2 56.9(9) 28 33_545 ?
K2 O2 Na2 38.9(4) 28 33_545 ?
K1 O2 Na2 45.7(6) 28 33_545 ?
K2 O2 Na2 7.3(6) 33_545 33_545 ?
K1 O2 Na2 2.8(3) 33_545 33_545 ?
Na2 O2 Na2 168.2(5) 20_556 33_545 ?
Mo O2 K1 73.91(13) . 3 ?
Ni2 O2 K1 88.27(15) 33_545 3 ?
Na2 O2 K1 174.7(6) 28 3 ?
K2 O2 K1 162.8(3) 28 3 ?
K1 O2 K1 167.4(3) 28 3 ?
K2 O2 K1 134.1(4) 33_545 3 ?
K1 O2 K1 129.05(16) 33_545 3 ?
Na2 O2 K1 61.2(4) 20_556 3 ?
Na2 O2 K1 126.9(4) 33_545 3 ?
Mo O2 K1 80.82(10) . 20_556 ?
Ni2 O2 K1 65.36(9) 33_545 20_556 ?
Na2 O2 K1 113.7(5) 28 20_556 ?
K2 O2 K1 133.0(4) 28 20_556 ?
K1 O2 K1 126.5(2) 28 20_556 ?
K2 O2 K1 158.8(4) 33_545 20_556 ?
K1 O2 K1 161.47(14) 33_545 20_556 ?
Na2 O2 K1 4.0(4) 20_556 20_556 ?
Na2 O2 K1 164.2(3) 33_545 20_556 ?
K1 O2 K1 63.47(18) 3 20_556 ?
Mo O2 K2 76.1(2) . 3 ?
Ni2 O2 K2 88.2(3) 33_545 3 ?
Na2 O2 K2 177.2(7) 28 3 ?
K2 O2 K2 159.4(6) 28 3 ?
K1 O2 K2 165.0(2) 28 3 ?
K2 O2 K2 129.9(2) 33_545 3 ?
K1 O2 K2 124.8(3) 33_545 3 ?
Na2 O2 K2 65.1(5) 20_556 3 ?
Na2 O2 K2 122.7(6) 33_545 3 ?
K1 O2 K2 4.3(3) 3 3 ?
K1 O2 K2 67.3(3) 20_556 3 ?
Mo O3 Ni2 126.06(8) . . ?
Mo O3 Na2 130.3(4) . 12 ?
Ni2 O3 Na2 91.8(4) . 12 ?
Mo O3 K2 115.1(4) . 12 ?
Ni2 O3 K2 96.8(4) . 12 ?
Na2 O3 K2 18.2(7) 12 12 ?
Mo O3 K1 119.8(2) . 12 ?
Ni2 O3 K1 96.5(2) . 12 ?
Na2 O3 K1 11.9(4) 12 12 ?
K2 O3 K1 6.5(5) 12 12 ?
Mo O3 Na2 88.7(5) . 28 ?
Ni2 O3 Na2 134.6(4) . 28 ?
Na2 O3 Na2 82.9(10) 12 28 ?
K2 O3 Na2 91.8(6) 12 28 ?
K1 O3 Na2 87.4(5) 12 28 ?
Mo O3 K1 91.9(2) . 28 ?
Ni2 O3 K1 124.5(3) . 28 ?
Na2 O3 K1 89.9(6) 12 28 ?
K2 O3 K1 101.2(3) 12 28 ?
K1 O3 K1 96.2(3) 12 28 ?
Na2 O3 K1 12.3(4) 28 28 ?
Mo O3 K2 91.9(3) . . ?
Ni2 O3 K2 96.1(3) . . ?
Na2 O3 K2 48.7(6) 12 . ?
K2 O3 K2 31.0(6) 12 . ?
K1 O3 K2 37.4(3) 12 . ?
Na2 O3 K2 112.6(5) 28 . ?
K1 O3 K2 124.4(3) 28 . ?
Mo O3 K2 88.9(3) . 28 ?
Ni2 O3 K2 123.2(4) . 28 ?
Na2 O3 K2 95.6(6) 12 28 ?
K2 O3 K2 107.0(6) 12 28 ?
K1 O3 K2 102.0(3) 12 28 ?
Na2 O3 K2 16.9(6) 28 28 ?
K1 O3 K2 5.8(4) 28 28 ?
K2 O3 K2 129.5(5) . 28 ?
Mo O3 K1 87.27(16) . . ?
Ni2 O3 K1 96.4(2) . . ?
Na2 O3 K1 54.2(6) 12 . ?
K2 O3 K1 36.4(3) 12 . ?
K1 O3 K1 42.9(2) 12 . ?
Na2 O3 K1 115.5(5) 28 . ?
K1 O3 K1 127.6(4) 28 . ?
K2 O3 K1 5.5(4) . . ?
K2 O3 K1 132.4(3) 28 . ?
Mo O3 Na2 80.8(4) . . ?
Ni2 O3 Na2 102.4(4) . . ?
Na2 O3 Na2 58.3(9) 12 . ?
K2 O3 Na2 40.2(4) 12 . ?
K1 O3 Na2 46.6(5) 12 . ?
Na2 O3 Na2 112.4(6) 28 . ?
K1 O3 Na2 124.7(4) 28 . ?
K2 O3 Na2 11.0(5) . . ?
K2 O3 Na2 128.9(7) 28 . ?
K1 O3 Na2 7.0(4) . . ?
Mo O3 K2 76.3(2) . 33_545 ?
Ni2 O3 K2 118.3(3) . 33_545 ?
Na2 O3 K2 116.1(6) 12 33_545 ?
K2 O3 K2 126.9(4) 12 33_545 ?
K1 O3 K2 122.3(2) 12 33_545 ?
Na2 O3 K2 35.2(5) 28 33_545 ?
K1 O3 K2 26.3(3) 28 33_545 ?
K2 O3 K2 144.2(4) . 33_545 ?
K2 O3 K2 20.5(4) 28 33_545 ?
K1 O3 K2 145.0(4) . 33_545 ?
Na2 O3 K2 139.4(4) . 33_545 ?
Mo O4 Ni1 119.40(7) . . ?
Mo O4 Ni2 135.89(7) . 3 ?
Ni1 O4 Ni2 95.31(6) . 3 ?
Mo O4 K1 87.00(13) . 3 ?
Ni1 O4 K1 138.16(14) . 3 ?
Ni2 O4 K1 83.19(13) 3 3 ?
Mo O4 K2 90.7(3) . 3 ?
Ni1 O4 K2 137.9(3) . 3 ?
Ni2 O4 K2 78.1(3) 3 3 ?
K1 O4 K2 5.1(4) 3 3 ?
Mo O4 Na2 83.2(4) . 3 ?
Ni1 O4 Na2 135.9(3) . 3 ?
Ni2 O4 Na2 90.1(4) 3 3 ?
K1 O4 Na2 7.1(3) 3 3 ?
K2 O4 Na2 12.0(5) 3 3 ?

loop_
_geom_bond_atom_site_label_1
_geom_bond_atom_site_label_2
_geom_bond_distance
_geom_bond_site_symmetry_2
_geom_bond_publ_flag
Mo O1 1.7287(17) . ?
Mo O2 1.7539(15) . ?
Mo O3 1.7633(15) . ?
Mo O4 1.8150(13) . ?
Ni1 O4 2.0468(13) 2 ?
Ni1 O4 2.0468(13) 6 ?
Ni1 O4 2.0468(13) 4 ?
Ni1 O4 2.0468(13) 5 ?
Ni1 O4 2.0468(13) 3 ?
Ni1 O4 2.0468(13) . ?
Ni2 O2 2.0190(15) 32 ?
Ni2 O2 2.0190(15) 29 ?
Ni2 O4 2.0693(13) 5 ?
Ni2 O4 2.0693(13) 2 ?
Ni2 O3 2.0975(15) 4 ?
Ni2 O3 2.0975(15) . ?
Na1 O1 2.4323(18) 20_556 ?
Na1 O1 2.4323(18) 2 ?
Na1 O1 2.4324(18) 21_556 ?
Na1 O1 2.4324(18) 3 ?
Na1 O1 2.4324(18) . ?
Na1 O1 2.4324(18) 19_556 ?
K1 K2 0.32(2) . ?
K1 Na2 0.61(2) . ?
K1 K2 1.824(13) 12 ?
K1 K1 2.139(13) 12 ?
K1 Na2 2.57(3) 12 ?
K1 O1 2.602(8) . ?
K1 O2 2.663(11) 34 ?
K1 O3 2.798(11) 12 ?
K1 O3 2.862(8) 34 ?
K1 O1 2.912(9) 21_556 ?
K1 O2 2.989(12) 32 ?
K1 O3 3.021(11) . ?
K1 O4 3.520(12) 2 ?
K1 O1 3.591(7) 2 ?
K2 Na2 0.86(3) . ?
K2 K2 1.51(3) 12 ?
K2 Na2 2.26(3) 12 ?
K2 O2 2.620(18) 34 ?
K2 O1 2.744(15) . ?
K2 O3 2.757(17) 12 ?
K2 O2 2.818(19) 32 ?
K2 O3 2.881(19) . ?
K2 O3 2.976(16) 34 ?
K2 O1 3.207(19) 21_556 ?
K2 O4 3.569(17) 2 ?
K2 O1 3.724(15) 12 ?
K2 O1 3.846(14) 2 ?
Na2 O1 2.37(2) 21_556 ?
Na2 O2 2.50(2) 34 ?
Na2 O3 2.53(3) 12 ?
Na2 O1 2.555(19) . ?
Na2 O3 2.86(2) 34 ?
Na2 Na2 3.05(5) 12 ?
Na2 O2 3.48(2) 21_556 ?
Na2 O3 3.493(18) . ?
Na2 O1 3.58(3) 2 ?
Na2 O2 3.58(2) 32 ?

_cod_database_fobs_code 2108665
